data_7204069
loop_
_publ_author_name
'Beno\^it Domercq'
'Thomas Devic'
'Marc Fourmigu\'e'
'Pascale Auban-Senzier'
'Enric Canadell'

_publ_section_title
;
 HalHal interactions in a series of three isostructural salts of
 halogenated tetrathiafulvalenes. Contribution of the halogen atoms to
 the HOMO--HOMO overlap interactions
;
_journal_issue 6
_journal_name_full 'J. Mater. Chem.'
_journal_page_first 1570
_journal_page_last 1575
_journal_paper_doi 10.1039/b100103p
_journal_volume 11
_journal_year 2001
_chemical_formula_moiety '2(C8H4S6BR2), I3'
_chemical_formula_sum 'C8 H4 Br2 I1.5 S6'
_chemical_formula_weight 642.64
_chemical_name_common '2(EDT-TTF-BR2), I3'
_chemical_name_systematic
; 
Bis(3,4-dibromo-3',4'-ethylenedithiotetrathiafulvalene)
triiodide
;
_space_group_IT_number 2
_symmetry_cell_setting triclinic
_symmetry_space_group_name_Hall '-P 1'
_symmetry_space_group_name_H-M 'P -1'
_atom_sites_solution_hydrogens geom
_atom_sites_solution_primary direct
_atom_sites_solution_secondary difmap
_audit_creation_method SHELXL-97
_cell_angle_alpha 95.61(3)
_cell_angle_beta 99.74(3)
_cell_angle_gamma 103.10(3)
_cell_formula_units_Z 2
_cell_length_a 6.7796(14)
_cell_length_b 7.5112(15)
_cell_length_c 16.117(3)
_cell_measurement_reflns_used 6017
_cell_measurement_temperature 293(2)
_cell_measurement_theta_max 25.95
_cell_measurement_theta_min 2.6
_cell_volume 779.9(3)
_computing_cell_refinement 'CELL, Stoe-IPDS'
_computing_data_collection 'EXPOSE, Stoe-IPDS'
_computing_data_reduction 'INTEGRATE, Stoe-IPDS'
_computing_structure_refinement 'SHELXL-97 (Sheldrick, 1997)'
_computing_structure_solution 'SHELXS-97 (Sheldrick, 1990)'
_diffrn_ambient_temperature 293(2)
_diffrn_detector_area_resol_mean 6.66
_diffrn_measured_fraction_theta_full 0.934
_diffrn_measured_fraction_theta_max 0.935
_diffrn_measurement_device_type 'Stoe IPDS'
_diffrn_measurement_method 'rotation, phi incr. 1.4'
_diffrn_radiation_monochromator graphite
_diffrn_radiation_source 'fine-focus sealed tube'
_diffrn_radiation_type MoK\a
_diffrn_radiation_wavelength 0.71073
_diffrn_reflns_av_R_equivalents 0.0626
_diffrn_reflns_av_sigmaI/netI 0.0531
_diffrn_reflns_limit_h_max 8
_diffrn_reflns_limit_h_min -8
_diffrn_reflns_limit_k_max 9
_diffrn_reflns_limit_k_min -9
_diffrn_reflns_limit_l_max 19
_diffrn_reflns_limit_l_min 0
_diffrn_reflns_number 7779
_diffrn_reflns_theta_full 25.95
_diffrn_reflns_theta_max 25.95
_diffrn_reflns_theta_min 2.59
_exptl_absorpt_coefficient_mu 8.946
_exptl_absorpt_correction_T_max 0.5689
_exptl_absorpt_correction_T_min 0.2375
_exptl_absorpt_correction_type numerical
_exptl_absorpt_process_details 'FACEIT, Stoe-IPDS'
_exptl_crystal_colour black
_exptl_crystal_density_diffrn 2.737
_exptl_crystal_density_method 'not measured'
_exptl_crystal_description prism
_exptl_crystal_F_000 595
_exptl_crystal_size_max 0.3273
_exptl_crystal_size_mid 0.1155
_exptl_crystal_size_min 0.0674
_refine_diff_density_max 0.637
_refine_diff_density_min -0.600
_refine_diff_density_rms 0.115
_refine_ls_extinction_method none
_refine_ls_goodness_of_fit_ref 0.845
_refine_ls_hydrogen_treatment refall
_refine_ls_matrix_type full
_refine_ls_number_parameters 176
_refine_ls_number_reflns 2854
_refine_ls_number_restraints 0
_refine_ls_restrained_S_all 0.845
_refine_ls_R_factor_all 0.0384
_refine_ls_R_factor_gt 0.0256
_refine_ls_shift/su_max 0.001
_refine_ls_shift/su_mean 0.000
_refine_ls_structure_factor_coef Fsqd
_refine_ls_weighting_details 'calc w==1/[\s^2^(Fo^2^)+(0.0190P)^2^+0.0000P] where P==(Fo^2^+2Fc^2^)/3'
_refine_ls_weighting_scheme calc
_refine_ls_wR_factor_gt 0.0504
_refine_ls_wR_factor_ref 0.0527
_reflns_number_gt 2182
_reflns_number_total 2854
_reflns_threshold_expression >2sigma(I)
_cod_data_source_file b100103p.txt
_cod_data_source_block tde89absm
_cod_original_sg_symbol_H-M P-1
_cod_original_formula_sum 'C8 H4 Br2 I1.50 S6'
_cod_database_code 7204069

loop_
_symmetry_equiv_pos_as_xyz
'x, y, z'
'-x, -y, -z'

loop_
_atom_site_label
_atom_site_type_symbol
_atom_site_fract_x
_atom_site_fract_y
_atom_site_fract_z
_atom_site_U_iso_or_equiv
_atom_site_adp_type
_atom_site_occupancy
_atom_site_symmetry_multiplicity
_atom_site_calc_flag
_atom_site_refinement_flags
_atom_site_disorder_assembly
_atom_site_disorder_group
I1 I 0.5000 0.5000 0.0000 0.03460(12) Uani 1 2 d S . .
I2 I 0.13110(6) 0.27030(5) 0.03999(2) 0.04567(11) Uani 1 1 d . . .
Br1 Br 0.50528(7) 1.50417(7) 0.26618(3) 0.03769(13) Uani 1 1 d . . .
Br2 Br 0.97927(7) 1.49884(6) 0.21009(3) 0.03363(13) Uani 1 1 d . . .
S1 S 0.76282(18) 1.67647(17) 0.44328(7) 0.0329(3) Uani 1 1 d . . .
S2 S 1.16328(18) 1.66956(17) 0.39717(7) 0.0324(3) Uani 1 1 d . . .
S3 S 0.99868(18) 1.14001(16) 0.36504(7) 0.0314(3) Uani 1 1 d . . .
S4 S 0.60247(18) 1.14852(16) 0.41306(7) 0.0326(3) Uani 1 1 d . . .
S5 S 0.81517(19) 0.96659(17) 0.18689(7) 0.0350(3) Uani 1 1 d . . .
S6 S 0.34544(19) 0.98203(18) 0.24708(8) 0.0392(3) Uani 1 1 d . . .
C1 C 0.7630(7) 1.5931(6) 0.3385(3) 0.0268(10) Uani 1 1 d . . .
C2 C 0.9428(7) 1.5904(6) 0.3172(3) 0.0283(10) Uani 1 1 d . . .
C3 C 1.0314(7) 1.7260(6) 0.4755(3) 0.0292(10) Uani 1 1 d . . .
C4 C 0.8688(7) 1.1958(6) 0.4438(3) 0.0277(10) Uani 1 1 d . . .
C5 C 0.7754(7) 1.0481(6) 0.2861(3) 0.0268(10) Uani 1 1 d . . .
C6 C 0.5935(7) 1.0536(5) 0.3086(3) 0.0267(10) Uani 1 1 d . . .
C7 C 0.5856(9) 1.0015(7) 0.1225(3) 0.0372(12) Uani 1 1 d . . .
H7A H 0.589(8) 1.118(7) 0.123(3) 0.035(14) Uiso 1 1 d . . .
H7B H 0.587(10) 0.950(8) 0.064(4) 0.07(2) Uiso 1 1 d . . .
C8 C 0.3875(9) 0.8980(7) 0.1444(3) 0.0370(12) Uani 1 1 d . . .
H8A H 0.256(9) 0.899(8) 0.107(4) 0.060(17) Uiso 1 1 d . . .
H8B H 0.396(10) 0.756(9) 0.146(4) 0.08(2) Uiso 1 1 d . . .

loop_
_atom_site_aniso_label
_atom_site_aniso_U_11
_atom_site_aniso_U_22
_atom_site_aniso_U_33
_atom_site_aniso_U_23
_atom_site_aniso_U_13
_atom_site_aniso_U_12
I1 0.0426(3) 0.0315(2) 0.0273(2) -0.00389(17) 0.0062(2) 0.0081(2)
I2 0.0451(2) 0.04314(19) 0.0450(2) -0.00057(15) 0.01359(16) 0.00273(16)
Br1 0.0262(3) 0.0477(3) 0.0342(3) 0.0014(2) -0.0056(2) 0.0094(2)
Br2 0.0317(3) 0.0434(3) 0.0210(2) -0.00541(19) 0.00195(19) 0.0063(2)
S1 0.0277(6) 0.0456(6) 0.0256(6) -0.0022(5) 0.0035(5) 0.0138(5)
S2 0.0246(6) 0.0496(7) 0.0192(6) -0.0057(5) 0.0009(5) 0.0087(5)
S3 0.0260(6) 0.0460(6) 0.0218(6) -0.0032(5) 0.0017(5) 0.0135(5)
S4 0.0261(6) 0.0459(7) 0.0229(6) -0.0050(5) 0.0030(5) 0.0088(5)
S5 0.0344(7) 0.0483(7) 0.0224(6) -0.0049(5) 0.0040(5) 0.0158(6)
S6 0.0265(6) 0.0537(7) 0.0302(7) -0.0089(6) 0.0003(5) 0.0058(6)
C1 0.027(2) 0.030(2) 0.021(2) 0.0004(18) -0.0041(19) 0.009(2)
C2 0.030(3) 0.031(2) 0.022(2) 0.0021(18) -0.0009(19) 0.011(2)
C3 0.029(3) 0.036(2) 0.023(2) 0.0008(19) 0.0020(19) 0.012(2)
C4 0.027(2) 0.032(2) 0.021(2) 0.0005(18) 0.0006(18) 0.006(2)
C5 0.029(2) 0.028(2) 0.021(2) -0.0023(17) 0.0008(19) 0.0072(19)
C6 0.033(3) 0.025(2) 0.019(2) -0.0013(17) -0.0009(19) 0.009(2)
C7 0.051(3) 0.038(3) 0.020(3) -0.002(2) 0.000(2) 0.014(3)
C8 0.039(3) 0.041(3) 0.026(3) -0.005(2) -0.003(2) 0.010(3)

loop_
_atom_type_symbol
_atom_type_description
_atom_type_scat_dispersion_real
_atom_type_scat_dispersion_imag
_atom_type_scat_source
C C 0.0033 0.0016 'International Tables Vol C Tables 4.2.6.8 and 6.1.1.4'
H H 0.0000 0.0000 'International Tables Vol C Tables 4.2.6.8 and 6.1.1.4'
S S 0.1246 0.1234 'International Tables Vol C Tables 4.2.6.8 and 6.1.1.4'
Br Br -0.2901 2.4595 'International Tables Vol C Tables 4.2.6.8 and 6.1.1.4'
I I -0.4742 1.8119 'International Tables Vol C Tables 4.2.6.8 and 6.1.1.4'

loop_
_geom_angle_atom_site_label_1
_geom_angle_atom_site_label_2
_geom_angle_atom_site_label_3
_geom_angle
_geom_angle_site_symmetry_1
_geom_angle_site_symmetry_3
_geom_angle_publ_flag
I2 I1 I2 180.0 2_665 . ?
C1 S1 C3 94.5(2) . . ?
C3 S2 C2 95.1(2) . . ?
C4 S3 C5 95.5(2) . . ?
C4 S4 C6 95.5(2) . . ?
C5 S5 C7 98.3(2) . . ?
C6 S6 C8 103.4(2) . . ?
C2 C1 S1 118.2(3) . . ?
C2 C1 Br1 125.2(3) . . ?
S1 C1 Br1 116.6(3) . . ?
C1 C2 S2 117.2(3) . . ?
C1 C2 Br2 125.6(3) . . ?
S2 C2 Br2 117.2(3) . . ?
C4 C3 S2 122.2(4) 2_786 . ?
C4 C3 S1 122.7(4) 2_786 . ?
S2 C3 S1 115.1(2) . . ?
C3 C4 S4 122.0(4) 2_786 . ?
C3 C4 S3 122.6(4) 2_786 . ?
S4 C4 S3 115.5(2) . . ?
C6 C5 S5 127.5(3) . . ?
C6 C5 S3 116.4(3) . . ?
S5 C5 S3 116.0(3) . . ?
C5 C6 S6 128.9(3) . . ?
C5 C6 S4 117.2(3) . . ?
S6 C6 S4 113.9(3) . . ?
C8 C7 S5 113.7(4) . . ?
C7 C8 S6 114.2(3) . . ?

loop_
_geom_bond_atom_site_label_1
_geom_bond_atom_site_label_2
_geom_bond_distance
_geom_bond_site_symmetry_2
_geom_bond_publ_flag
I1 I2 2.9075(10) 2_665 ?
I1 I2 2.9075(10) . ?
Br1 C1 1.867(4) . ?
Br2 C2 1.872(4) . ?
S1 C1 1.743(4) . ?
S1 C3 1.749(5) . ?
S2 C3 1.739(5) . ?
S2 C2 1.744(5) . ?
S3 C4 1.733(5) . ?
S3 C5 1.757(4) . ?
S4 C4 1.733(5) . ?
S4 C6 1.748(4) . ?
S5 C5 1.742(4) . ?
S5 C7 1.806(6) . ?
S6 C6 1.739(5) . ?
S6 C8 1.804(5) . ?
C1 C2 1.325(7) . ?
C3 C4 1.366(6) 2_786 ?
C4 C3 1.366(6) 2_786 ?
C5 C6 1.351(6) . ?
C7 C8 1.508(8) . ?
